data_2234426
loop_
_publ_author_name
'Ha, Kwang'

_publ_section_title
;
 <i>cis</i>-(Di-2-pyridylamine-\k^2^<i>N</i>^2^,<i>N</i>^2'^)bis(thiocyanato-\k<i>S</i>)platinum(II)
;
_journal_coeditor_code TK5067
_journal_issue 4
_journal_name_full 'Acta Crystallographica Section E'
_journal_page_first m440
_journal_paper_doi 10.1107/S1600536812010926
_journal_volume 68
_journal_year 2012
_chemical_formula_iupac '[Pt (N C S)2 (C10 H9 N3)]'
_chemical_formula_moiety 'C12 H9 N5 Pt S2'
_chemical_formula_sum 'C12 H9 N5 Pt S2'
_chemical_formula_weight 482.45
_chemical_name_systematic
;
<i>cis</i>-(Di-2-pyridylamine-\k^2^<i>N</i>^2^,<i>N</i>^2'^)bis(thiocyanato-
\k<i>S</i>)platinum(II)
;
_space_group_IT_number 2
_symmetry_cell_setting triclinic
_symmetry_space_group_name_Hall '-P 1'
_symmetry_space_group_name_H-M 'P -1'
_atom_sites_solution_hydrogens geom
_atom_sites_solution_primary direct
_atom_sites_solution_secondary difmap
_cell_angle_alpha 94.292(2)
_cell_angle_beta 93.081(2)
_cell_angle_gamma 106.123(2)
_cell_formula_units_Z 2
_cell_length_a 7.2282(6)
_cell_length_b 9.8308(8)
_cell_length_c 10.2501(8)
_cell_measurement_reflns_used 3201
_cell_measurement_temperature 200(2)
_cell_measurement_theta_max 25.94
_cell_measurement_theta_min 2.81
_cell_volume 695.64(10)
_computing_cell_refinement 'SAINT (Bruker, 2000)'
_computing_data_collection 'SMART (Bruker, 2000)'
_computing_data_reduction 'SAINT (Bruker, 2000)'
_computing_molecular_graphics 'ORTEP-3 (Farrugia, 1997) and PLATON (Spek, 2009)'
_computing_publication_material 'SHELXL97 (Sheldrick, 2008)'
_computing_structure_refinement 'SHELXL97 (Sheldrick, 2008)'
_computing_structure_solution 'SHELXS97 (Sheldrick, 2008)'
_diffrn_ambient_temperature 200(2)
_diffrn_measured_fraction_theta_full 0.969
_diffrn_measured_fraction_theta_max 0.969
_diffrn_measurement_device_type 'Bruker SMART 1000 CCD'
_diffrn_measurement_method '\f and \w scans'
_diffrn_radiation_monochromator graphite
_diffrn_radiation_source 'fine-focus sealed tube'
_diffrn_radiation_type MoK\a
_diffrn_radiation_wavelength 0.71073
_diffrn_reflns_av_R_equivalents 0.0177
_diffrn_reflns_av_sigmaI/netI 0.0327
_diffrn_reflns_limit_h_max 8
_diffrn_reflns_limit_h_min -8
_diffrn_reflns_limit_k_max 11
_diffrn_reflns_limit_k_min -12
_diffrn_reflns_limit_l_max 12
_diffrn_reflns_limit_l_min -12
_diffrn_reflns_number 4195
_diffrn_reflns_theta_full 26.00
_diffrn_reflns_theta_max 26.00
_diffrn_reflns_theta_min 2.00
_diffrn_standards_decay_% 0
_diffrn_standards_interval_count 0
_diffrn_standards_interval_time 0
_diffrn_standards_number 0
_exptl_absorpt_coefficient_mu 10.381
_exptl_absorpt_correction_T_max 1.000000
_exptl_absorpt_correction_T_min 0.811495
_exptl_absorpt_correction_type multi-scan
_exptl_absorpt_process_details '(SADABS; Bruker, 2000)'
_exptl_crystal_colour yellow
_exptl_crystal_density_diffrn 2.303
_exptl_crystal_density_method 'not measured'
_exptl_crystal_description block
_exptl_crystal_F_000 452
_exptl_crystal_size_max 0.19
_exptl_crystal_size_mid 0.15
_exptl_crystal_size_min 0.09
_refine_diff_density_max 3.963
_refine_diff_density_min -1.397
_refine_ls_extinction_method none
_refine_ls_goodness_of_fit_ref 1.218
_refine_ls_hydrogen_treatment constr
_refine_ls_matrix_type full
_refine_ls_number_parameters 181
_refine_ls_number_reflns 2636
_refine_ls_number_restraints 0
_refine_ls_restrained_S_all 1.218
_refine_ls_R_factor_all 0.0392
_refine_ls_R_factor_gt 0.0313
_refine_ls_shift/su_max 0.001
_refine_ls_shift/su_mean 0.000
_refine_ls_structure_factor_coef Fsqd
_refine_ls_weighting_details 'calc w=1/[\s^2^(Fo^2^)+(0.0179P)^2^+8.2228P] where P=(Fo^2^+2Fc^2^)/3'
_refine_ls_weighting_scheme calc
_refine_ls_wR_factor_gt 0.0706
_refine_ls_wR_factor_ref 0.0880
_reflns_number_gt 2391
_reflns_number_total 2636
_reflns_threshold_expression I>2\s(I)
_cod_data_source_file tk5067.cif
_cod_data_source_block I
_cod_database_code 2234426
_cod_database_fobs_code 2234426

loop_
_symmetry_equiv_pos_as_xyz
'x, y, z'
'-x, -y, -z'

loop_
_atom_site_type_symbol
_atom_site_label
_atom_site_fract_x
_atom_site_fract_y
_atom_site_fract_z
_atom_site_U_iso_or_equiv
_atom_site_adp_type
_atom_site_calc_flag
_atom_site_refinement_flags
_atom_site_occupancy
_atom_site_symmetry_multiplicity
Pt Pt1 1.01671(5) 0.50573(3) 0.26893(3) 0.02699(12) Uani d . 1 1
S S1 1.3097(3) 0.6767(2) 0.2720(2) 0.0351(5) Uani d . 1 1
S S2 0.9284(4) 0.6445(2) 0.4314(2) 0.0367(5) Uani d . 1 1
N N1 1.0971(10) 0.3699(7) 0.1344(7) 0.0256(15) Uani d . 1 1
N N2 0.9426(11) 0.1761(8) 0.2524(7) 0.0307(16) Uani d . 1 1
H H2N 0.9464 0.0901 0.2805 0.046 Uiso d R 1 1
N N3 0.7667(10) 0.3445(7) 0.2845(7) 0.0254(15) Uani d . 1 1
N N4 1.2719(12) 0.8295(9) 0.0535(9) 0.043(2) Uani d . 1 1
N N5 0.9605(17) 0.9069(9) 0.3291(10) 0.060(3) Uani d . 1 1
C C1 1.2059(12) 0.4162(9) 0.0350(9) 0.0293(19) Uani d . 1 1
H H1 1.2247 0.5119 0.0157 0.035 Uiso calc R 1 1
C C2 1.2890(14) 0.3335(10) -0.0382(9) 0.036(2) Uani d . 1 1
H H2 1.3633 0.3698 -0.1081 0.044 Uiso calc R 1 1
C C3 1.2635(14) 0.1923(11) -0.0089(10) 0.041(2) Uani d . 1 1
H H3 1.3234 0.1322 -0.0570 0.050 Uiso calc R 1 1
C C4 1.1520(13) 0.1437(9) 0.0890(9) 0.034(2) Uani d . 1 1
H H4 1.1351 0.0490 0.1107 0.041 Uiso calc R 1 1
C C5 1.0619(12) 0.2315(9) 0.1582(9) 0.0272(18) Uani d . 1 1
C C6 0.7784(14) 0.2105(10) 0.2872(9) 0.034(2) Uani d . 1 1
C C7 0.6286(13) 0.1040(10) 0.3285(10) 0.038(2) Uani d . 1 1
H H7 0.6401 0.0104 0.3319 0.045 Uiso calc R 1 1
C C8 0.4652(15) 0.1353(12) 0.3638(10) 0.048(3) Uani d . 1 1
H H8 0.3619 0.0636 0.3925 0.058 Uiso calc R 1 1
C C9 0.4500(14) 0.2743(12) 0.3578(9) 0.042(2) Uani d . 1 1
H H9 0.3369 0.2980 0.3818 0.051 Uiso calc R 1 1
C C10 0.6011(12) 0.3736(11) 0.3166(9) 0.035(2) Uani d . 1 1
H H10 0.5906 0.4670 0.3101 0.042 Uiso calc R 1 1
C C11 1.2825(13) 0.7673(10) 0.1414(10) 0.035(2) Uani d . 1 1
C C12 0.9486(13) 0.7994(10) 0.3678(9) 0.033(2) Uani d . 1 1

loop_
_atom_site_aniso_label
_atom_site_aniso_U_11
_atom_site_aniso_U_22
_atom_site_aniso_U_33
_atom_site_aniso_U_12
_atom_site_aniso_U_13
_atom_site_aniso_U_23
Pt1 0.0312(2) 0.02336(19) 0.0312(2) 0.01455(14) 0.00534(13) 0.00443(13)
S1 0.0337(12) 0.0298(12) 0.0411(13) 0.0094(10) -0.0007(10) -0.0008(10)
S2 0.0573(15) 0.0285(12) 0.0319(12) 0.0220(11) 0.0132(11) 0.0064(9)
N1 0.025(4) 0.017(3) 0.036(4) 0.007(3) 0.005(3) 0.003(3)
N2 0.039(4) 0.023(4) 0.034(4) 0.014(3) 0.006(3) 0.006(3)
N3 0.025(4) 0.021(3) 0.029(4) 0.003(3) 0.004(3) 0.009(3)
N4 0.031(4) 0.033(5) 0.064(6) 0.006(4) 0.005(4) 0.014(4)
N5 0.100(8) 0.028(5) 0.066(7) 0.033(5) 0.030(6) 0.018(4)
C1 0.027(4) 0.025(4) 0.038(5) 0.012(4) 0.005(4) 0.002(4)
C2 0.041(5) 0.037(5) 0.028(5) 0.007(4) 0.007(4) -0.002(4)
C3 0.030(5) 0.046(6) 0.053(6) 0.020(5) 0.007(5) -0.002(5)
C4 0.039(5) 0.021(4) 0.039(5) 0.007(4) -0.012(4) -0.007(4)
C5 0.025(4) 0.021(4) 0.037(5) 0.010(3) -0.003(4) -0.003(3)
C6 0.039(5) 0.039(5) 0.028(5) 0.015(4) 0.001(4) 0.003(4)
C7 0.033(5) 0.028(5) 0.044(6) -0.008(4) 0.004(4) 0.010(4)
C8 0.035(6) 0.056(7) 0.042(6) -0.007(5) 0.007(5) 0.010(5)
C9 0.032(5) 0.068(7) 0.025(5) 0.018(5) -0.006(4) -0.011(5)
C10 0.022(4) 0.047(6) 0.040(5) 0.014(4) 0.004(4) 0.005(4)
C11 0.031(5) 0.024(5) 0.050(6) 0.008(4) 0.011(4) 0.006(4)
C12 0.036(5) 0.027(5) 0.038(5) 0.012(4) 0.009(4) 0.003(4)

loop_
_atom_type_symbol
_atom_type_description
_atom_type_scat_dispersion_real
_atom_type_scat_dispersion_imag
_atom_type_scat_source
C C 0.0033 0.0016 'International Tables Vol C Tables 4.2.6.8 and 6.1.1.4'
H H 0.0000 0.0000 'International Tables Vol C Tables 4.2.6.8 and 6.1.1.4'
N N 0.0061 0.0033 'International Tables Vol C Tables 4.2.6.8 and 6.1.1.4'
Pt Pt -1.7033 8.3905 'International Tables Vol C Tables 4.2.6.8 and 6.1.1.4'
S S 0.1246 0.1234 'International Tables Vol C Tables 4.2.6.8 and 6.1.1.4'

loop_
_geom_angle_atom_site_label_1
_geom_angle_atom_site_label_2
_geom_angle_atom_site_label_3
_geom_angle
_geom_angle_publ_flag
N1 Pt1 N3 88.1(3) y
N1 Pt1 S2 175.3(2) ?
N3 Pt1 S2 89.9(2) ?
N1 Pt1 S1 92.6(2) ?
N3 Pt1 S1 173.6(2) ?
S2 Pt1 S1 89.04(9) y
C11 S1 Pt1 103.7(3) ?
C12 S2 Pt1 104.4(3) ?
C1 N1 C5 118.6(7) ?
C1 N1 Pt1 122.7(5) ?
C5 N1 Pt1 118.0(6) ?
C5 N2 C6 127.6(7) ?
C5 N2 H2N 118.5 ?
C6 N2 H2N 111.5 ?
C6 N3 C10 118.9(8) ?
C6 N3 Pt1 118.7(6) ?
C10 N3 Pt1 121.3(6) ?
C2 C1 N1 123.3(8) ?
C2 C1 H1 118.4 ?
N1 C1 H1 118.4 ?
C1 C2 C3 118.5(9) ?
C1 C2 H2 120.7 ?
C3 C2 H2 120.7 ?
C4 C3 C2 118.8(9) ?
C4 C3 H3 120.6 ?
C2 C3 H3 120.6 ?
C3 C4 C5 120.5(9) ?
C3 C4 H4 119.7 ?
C5 C4 H4 119.7 ?
N1 C5 N2 121.2(7) ?
N1 C5 C4 120.0(8) ?
N2 C5 C4 118.7(8) ?
N3 C6 N2 120.6(8) ?
N3 C6 C7 121.3(9) ?
N2 C6 C7 118.1(9) ?
C8 C7 C6 119.3(10) ?
C8 C7 H7 120.3 ?
C6 C7 H7 120.3 ?
C7 C8 C9 119.7(9) ?
C7 C8 H8 120.2 ?
C9 C8 H8 120.2 ?
C10 C9 C8 118.2(9) ?
C10 C9 H9 120.9 ?
C8 C9 H9 120.9 ?
N3 C10 C9 122.6(9) ?
N3 C10 H10 118.7 ?
C9 C10 H10 118.7 ?
N4 C11 S1 177.4(9) ?
N5 C12 S2 177.3(9) ?

loop_
_geom_bond_atom_site_label_1
_geom_bond_atom_site_label_2
_geom_bond_distance
_geom_bond_publ_flag
Pt1 N1 2.065(7) y
Pt1 N3 2.069(7) y
Pt1 S2 2.302(2) y
Pt1 S1 2.306(2) y
S1 C11 1.694(10) ?
S2 C12 1.674(9) ?
N1 C1 1.349(11) ?
N1 C5 1.356(10) ?
N2 C5 1.371(11) ?
N2 C6 1.379(12) ?
N2 H2N 0.9200 ?
N3 C6 1.346(11) ?
N3 C10 1.356(11) ?
N4 C11 1.137(12) ?
N5 C12 1.139(12) ?
C1 C2 1.347(12) ?
C1 H1 0.9500 ?
C2 C3 1.406(14) ?
C2 H2 0.9500 ?
C3 C4 1.352(14) ?
C3 H3 0.9500 ?
C4 C5 1.394(12) ?
C4 H4 0.9500 ?
C6 C7 1.390(13) ?
C7 C8 1.361(15) ?
C7 H7 0.9500 ?
C8 C9 1.407(16) ?
C8 H8 0.9500 ?
C9 C10 1.358(14) ?
C9 H9 0.9500 ?
C10 H10 0.9500 ?

loop_
_geom_hbond_atom_site_label_D
_geom_hbond_atom_site_label_H
_geom_hbond_atom_site_label_A
_geom_hbond_site_symmetry_A
_geom_hbond_distance_DH
_geom_hbond_distance_HA
_geom_hbond_distance_DA
_geom_hbond_angle_DHA
N2 H2N N5 1_545 0.92 1.93 2.851(11) 176.4

loop_
_geom_torsion_atom_site_label_1
_geom_torsion_atom_site_label_2
_geom_torsion_atom_site_label_3
_geom_torsion_atom_site_label_4
_geom_torsion
N1 Pt1 S1 C11 84.1(4)
S2 Pt1 S1 C11 -100.3(3)
N3 Pt1 S2 C12 -129.1(4)
S1 Pt1 S2 C12 57.3(4)
N3 Pt1 N1 C1 149.1(7)
S1 Pt1 N1 C1 -37.3(7)
N3 Pt1 N1 C5 -40.4(6)
S1 Pt1 N1 C5 133.2(6)
N1 Pt1 N3 C6 40.9(7)
S2 Pt1 N3 C6 -134.9(6)
N1 Pt1 N3 C10 -151.7(7)
S2 Pt1 N3 C10 32.5(7)
C5 N1 C1 C2 -3.2(13)
Pt1 N1 C1 C2 167.3(7)
N1 C1 C2 C3 -0.8(14)
C1 C2 C3 C4 1.9(14)
C2 C3 C4 C5 0.9(14)
C1 N1 C5 N2 -175.9(8)
Pt1 N1 C5 N2 13.2(10)
C1 N1 C5 C4 6.0(12)
Pt1 N1 C5 C4 -164.9(6)
C6 N2 C5 N1 35.0(13)
C6 N2 C5 C4 -146.8(9)
C3 C4 C5 N1 -4.9(13)
C3 C4 C5 N2 176.8(8)
C10 N3 C6 N2 178.5(8)
Pt1 N3 C6 N2 -13.8(11)
C10 N3 C6 C7 -3.3(13)
Pt1 N3 C6 C7 164.4(7)
C5 N2 C6 N3 -34.6(14)
C5 N2 C6 C7 147.1(9)
N3 C6 C7 C8 1.5(15)
N2 C6 C7 C8 179.8(9)
C6 C7 C8 C9 0.2(15)
C7 C8 C9 C10 -0.2(15)
C6 N3 C10 C9 3.4(13)
Pt1 N3 C10 C9 -164.0(7)
C8 C9 C10 N3 -1.6(14)
